data_7002417
loop_
_publ_author_name
'Yu, Jie-Hui'
'Zhu, Yan-Chun'
'Wu, Di'
'Yu, Yang'
'Hou, Qin'
'Xu, Ji-Qing'

_publ_section_title
;
 Preparation and structural characterization of a series of
 monoacylhydrazidate-bridged coordination polymers
;
_journal_issue 39
_journal_name_full 'Dalton Transactions'
_journal_page_first 8248
_journal_page_last 8256
_journal_paper_doi 10.1039/b908812a
_journal_year 2009
_chemical_formula_sum 'C56 H38 N12 O9 Pb2'
_chemical_formula_weight 1437.36
_chemical_name_systematic
;
?
;
_space_group_IT_number 15
_symmetry_cell_setting monoclinic
_symmetry_space_group_name_Hall '-C 2yc'
_symmetry_space_group_name_H-M 'C 1 2/c 1'
_atom_sites_solution_hydrogens geom
_atom_sites_solution_primary direct
_atom_sites_solution_secondary difmap
_audit_creation_method SHELXL-97
_cell_angle_alpha 90.00
_cell_angle_beta 112.62(3)
_cell_angle_gamma 90.00
_cell_formula_units_Z 4
_cell_length_a 23.130(5)
_cell_length_b 13.315(3)
_cell_length_c 16.431(3)
_cell_measurement_temperature 293(2)
_cell_measurement_theta_max 27.45
_cell_measurement_theta_min 3.06
_cell_volume 4671(2)
_computing_cell_refinement PROCESS-AUTO
_computing_data_collection PROCESS-AUTO
_computing_data_reduction PROCESS-AUTO
_computing_structure_refinement 'SHELXL-97 (Sheldrick, 1997)'
_computing_structure_solution 'SHELXS-97 (Sheldrick, 1990)'
_diffrn_ambient_temperature 293(2)
_diffrn_detector_area_resol_mean 10.0
_diffrn_measured_fraction_theta_full 0.994
_diffrn_measured_fraction_theta_max 0.994
_diffrn_measurement_device_type 'Rigaku RAXIS-RAPID'
_diffrn_measurement_method w
_diffrn_radiation_monochromator graphite
_diffrn_radiation_source 'fine-focus sealed tube'
_diffrn_radiation_type MoK\a
_diffrn_radiation_wavelength 0.71073
_diffrn_reflns_av_R_equivalents 0.0412
_diffrn_reflns_av_sigmaI/netI 0.0334
_diffrn_reflns_limit_h_max 29
_diffrn_reflns_limit_h_min -29
_diffrn_reflns_limit_k_max 17
_diffrn_reflns_limit_k_min -17
_diffrn_reflns_limit_l_max 21
_diffrn_reflns_limit_l_min -19
_diffrn_reflns_number 22517
_diffrn_reflns_theta_full 27.45
_diffrn_reflns_theta_max 27.45
_diffrn_reflns_theta_min 3.06
_diffrn_standards_decay_% 0
_diffrn_standards_interval_count 0
_diffrn_standards_number 0
_exptl_absorpt_coefficient_mu 7.279
_exptl_absorpt_correction_T_max 0.5000
_exptl_absorpt_correction_T_min 0.2613
_exptl_absorpt_correction_type empirical
_exptl_absorpt_process_details
;Higashi, T.(1995).Program for Absorption Correction
Rigaku Corporation, Tokyo,Japan.
;
_exptl_crystal_colour light-yellow
_exptl_crystal_density_diffrn 2.044
_exptl_crystal_density_method 'not measured'
_exptl_crystal_description neddle
_exptl_crystal_F_000 2776
_exptl_crystal_size_max 0.240
_exptl_crystal_size_mid 0.130
_exptl_crystal_size_min 0.111
_refine_diff_density_max 0.430
_refine_diff_density_min -0.897
_refine_diff_density_rms 0.099
_refine_ls_extinction_method none
_refine_ls_goodness_of_fit_ref 1.063
_refine_ls_hydrogen_treatment mixed
_refine_ls_matrix_type full
_refine_ls_number_parameters 429
_refine_ls_number_reflns 5311
_refine_ls_number_restraints 0
_refine_ls_restrained_S_all 1.063
_refine_ls_R_factor_all 0.0349
_refine_ls_R_factor_gt 0.0249
_refine_ls_shift/su_max 0.003
_refine_ls_shift/su_mean 0.000
_refine_ls_structure_factor_coef Fsqd
_refine_ls_weighting_details 'calc w=1/[\s^2^(Fo^2^)+(0.0012P)^2^+11.9454P] where P=(Fo^2^+2Fc^2^)/3'
_refine_ls_weighting_scheme calc
_refine_ls_wR_factor_gt 0.0408
_refine_ls_wR_factor_ref 0.0429
_reflns_number_gt 4450
_reflns_number_total 5311
_reflns_threshold_expression >2sigma(I)
_cod_data_source_file b908812a.txt
_cod_data_source_block 1
_cod_original_cell_volume 4671.0(16)
_cod_original_sg_symbol_H-M C2/c
_cod_database_code 7002417

loop_
_symmetry_equiv_pos_as_xyz
'x, y, z'
'-x, y, -z+1/2'
'x+1/2, y+1/2, z'
'-x+1/2, y+1/2, -z+1/2'
'-x, -y, -z'
'x, -y, z-1/2'
'-x+1/2, -y+1/2, -z'
'x+1/2, -y+1/2, z-1/2'

loop_
_atom_site_label
_atom_site_type_symbol
_atom_site_fract_x
_atom_site_fract_y
_atom_site_fract_z
_atom_site_U_iso_or_equiv
_atom_site_adp_type
_atom_site_occupancy
_atom_site_symmetry_multiplicity
_atom_site_calc_flag
_atom_site_refinement_flags
_atom_site_disorder_assembly
_atom_site_disorder_group
O1W O 0.0000 0.3003(4) 0.7500 0.0917(18) Uani 1 2 d S . .
Pb1 Pb 0.923086(6) -0.025062(9) 0.152761(8) 0.02628(4) Uani 1 1 d . . .
N1 N 0.93187(14) 0.0376(2) -0.08626(18) 0.0286(6) Uani 1 1 d . . .
N2 N 0.82417(13) -0.0970(2) 0.17049(17) 0.0269(6) Uani 1 1 d . . .
C1 C 0.88812(15) 0.2006(2) -0.1161(2) 0.0249(7) Uani 1 1 d . . .
O1 O 0.95886(12) 0.13519(18) -0.17802(17) 0.0367(6) Uani 1 1 d . . .
O6 O 0.99124(12) 0.11011(17) 0.36226(17) 0.0363(6) Uani 1 1 d . . .
N3 N 0.88046(13) -0.1966(2) 0.07463(18) 0.0287(6) Uani 1 1 d . . .
C2 C 0.88111(18) 0.2952(3) -0.1560(2) 0.0316(8) Uani 1 1 d . . .
C3 C 0.80592(18) 0.3403(3) -0.0938(3) 0.0375(9) Uani 1 1 d . . .
O2 O 0.84255(11) 0.06454(18) 0.04270(14) 0.0293(5) Uani 1 1 d . . .
N4 N 0.90322(13) 0.0132(2) -0.02798(17) 0.0281(6) Uani 1 1 d . . .
O3 O 0.83741(13) 0.3711(2) 0.12953(17) 0.0440(7) Uani 1 1 d . . .
C4 C 0.86655(15) 0.0821(2) -0.0166(2) 0.0239(7) Uani 1 1 d . . .
N5 N 0.90882(15) 0.1418(2) 0.2354(2) 0.0333(7) Uani 1 1 d . . .
C5 C 0.83600(15) -0.2450(2) 0.0932(2) 0.0238(7) Uani 1 1 d . . .
C6 C 0.92899(16) 0.1242(2) -0.1288(2) 0.0268(7) Uani 1 1 d . . .
C7 C 0.95422(17) 0.1733(3) 0.3071(2) 0.0285(8) Uani 1 1 d . . .
C8 C 1.01197(17) 0.3154(3) 0.4019(2) 0.0311(8) Uani 1 1 d . . .
C9 C 1.02155(19) 0.4170(3) 0.4178(3) 0.0386(9) Uani 1 1 d . . .
C10 C 0.85439(15) 0.1776(2) -0.0635(2) 0.0249(7) Uani 1 1 d . . .
C11 C 0.79604(18) -0.0505(3) 0.2172(2) 0.0332(8) Uani 1 1 d . . .
C12 C 0.92483(15) 0.3513(2) 0.2667(2) 0.0246(7) Uani 1 1 d . . .
C13 C 0.87462(16) 0.3162(3) 0.1860(2) 0.0289(8) Uani 1 1 d . . .
C14 C 0.96372(15) 0.2814(2) 0.3260(2) 0.0240(7) Uani 1 1 d . . .
N6 N 0.87115(16) 0.2147(2) 0.1784(2) 0.0343(7) Uani 1 1 d . . .
C15 C 0.90809(17) -0.2449(3) 0.0284(2) 0.0345(8) Uani 1 1 d . . .
C16 C 0.81838(16) -0.3452(2) 0.0667(2) 0.0302(8) Uani 1 1 d . . .
C17 C 0.74873(18) -0.0935(3) 0.2385(2) 0.0380(9) Uani 1 1 d . . .
C18 C 0.81256(17) 0.2481(3) -0.0547(2) 0.0326(8) Uani 1 1 d . . .
C19 C 0.75704(16) -0.2408(3) 0.1596(2) 0.0323(8) Uani 1 1 d . . .
C20 C 0.73921(18) -0.3412(3) 0.1288(3) 0.0383(9) Uani 1 1 d . . .
C21 C 0.8410(2) 0.3647(3) -0.1435(3) 0.0388(9) Uani 1 1 d . . .
C22 C 0.80519(15) -0.1923(2) 0.1426(2) 0.0259(7) Uani 1 1 d . . .
C23 C 0.9830(2) 0.4854(3) 0.3585(3) 0.0419(10) Uani 1 1 d . . .
C24 C 0.72924(18) -0.1878(3) 0.2096(3) 0.0387(9) Uani 1 1 d . . .
C25 C 0.8942(2) -0.3440(3) -0.0001(3) 0.0421(10) Uani 1 1 d . . .
C26 C 0.7685(2) -0.3914(3) 0.0854(3) 0.0408(10) Uani 1 1 d . . .
C27 C 0.84973(19) -0.3936(3) 0.0200(3) 0.0383(9) Uani 1 1 d . . .
H1 H 0.7294(18) -0.055(3) 0.271(2) 0.049(12) Uiso 1 1 d . . .
C28 C 0.93489(18) 0.4537(2) 0.2834(2) 0.0338(8) Uani 1 1 d . . .
H2 H 0.7617(17) -0.453(3) 0.071(2) 0.032(10) Uiso 1 1 d . . .
H3 H 0.9402(16) -0.207(2) 0.016(2) 0.027(9) Uiso 1 1 d . . .
H4 H 1.0382(16) 0.272(3) 0.440(2) 0.027(9) Uiso 1 1 d . . .
H5 H 0.9041(17) 0.309(3) -0.195(2) 0.042(11) Uiso 1 1 d . . .
H6 H 0.7908(17) 0.233(3) -0.027(2) 0.032(11) Uiso 1 1 d . . .
H7 H 0.6967(18) -0.225(3) 0.220(2) 0.046(11) Uiso 1 1 d . . .
H8 H 0.8397(17) 0.427(3) -0.170(2) 0.041(11) Uiso 1 1 d . . .
H9 H 0.7778(18) 0.389(3) -0.088(2) 0.042(11) Uiso 1 1 d . . .
H10 H 0.9126(18) -0.374(3) -0.032(3) 0.048(12) Uiso 1 1 d . . .
H11 H 0.849(2) 0.190(3) 0.134(3) 0.053(14) Uiso 1 1 d . . .
H12 H 1.0546(18) 0.436(3) 0.472(2) 0.039(10) Uiso 1 1 d . . .
H14 H 0.8389(19) -0.463(3) 0.002(3) 0.053(12) Uiso 1 1 d . . .
H16 H 0.8107(18) 0.016(3) 0.235(3) 0.049(12) Uiso 1 1 d . . .
H17 H 0.953(2) -0.013(3) -0.097(3) 0.060(13) Uiso 1 1 d . . .
H13 H 0.9011(16) 0.503(2) 0.237(2) 0.033(10) Uiso 1 1 d . . .
H18 H 0.9947(19) 0.552(3) 0.369(3) 0.050(12) Uiso 1 1 d . . .
H15 H 0.704(2) -0.369(3) 0.138(3) 0.063(13) Uiso 1 1 d . . .

loop_
_atom_site_aniso_label
_atom_site_aniso_U_11
_atom_site_aniso_U_22
_atom_site_aniso_U_33
_atom_site_aniso_U_23
_atom_site_aniso_U_13
_atom_site_aniso_U_12
O1W 0.135(5) 0.050(3) 0.106(4) 0.000 0.064(4) 0.000
Pb1 0.02739(7) 0.02337(6) 0.03068(7) 0.00048(6) 0.01404(5) -0.00081(6)
N1 0.0367(17) 0.0212(14) 0.0353(15) 0.0010(13) 0.0219(14) 0.0030(13)
N2 0.0293(16) 0.0242(15) 0.0293(15) 0.0045(12) 0.0136(13) 0.0036(12)
C1 0.0258(18) 0.0233(17) 0.0230(16) -0.0016(14) 0.0066(15) -0.0034(14)
O1 0.0400(16) 0.0335(14) 0.0467(15) 0.0031(12) 0.0279(13) 0.0019(12)
O6 0.0404(15) 0.0215(12) 0.0527(16) 0.0108(11) 0.0240(13) 0.0071(11)
N3 0.0283(16) 0.0245(15) 0.0364(16) -0.0021(13) 0.0160(14) -0.0008(12)
C2 0.037(2) 0.0264(18) 0.0296(18) 0.0006(15) 0.0113(17) -0.0032(16)
C3 0.037(2) 0.0278(19) 0.042(2) -0.0039(17) 0.0090(19) 0.0095(17)
O2 0.0339(14) 0.0312(13) 0.0271(11) 0.0007(10) 0.0165(11) -0.0011(10)
N4 0.0353(16) 0.0214(14) 0.0315(14) 0.0013(12) 0.0171(13) -0.0002(12)
O3 0.0423(17) 0.0424(16) 0.0386(15) 0.0030(13) 0.0061(13) 0.0110(13)
C4 0.0255(17) 0.0233(16) 0.0213(15) -0.0029(14) 0.0070(14) -0.0029(14)
N5 0.0440(19) 0.0202(14) 0.0409(17) -0.0037(13) 0.0220(16) -0.0002(13)
C5 0.0245(18) 0.0218(16) 0.0233(15) 0.0051(13) 0.0072(14) 0.0022(13)
C6 0.0266(18) 0.0247(17) 0.0276(17) -0.0028(14) 0.0087(15) 0.0001(14)
C7 0.034(2) 0.0232(17) 0.0376(19) 0.0055(16) 0.0238(18) 0.0032(15)
C8 0.031(2) 0.0295(19) 0.0322(19) 0.0068(16) 0.0114(17) 0.0041(16)
C9 0.037(2) 0.037(2) 0.038(2) -0.0057(18) 0.0095(19) -0.0056(18)
C10 0.0260(18) 0.0235(17) 0.0230(16) -0.0049(14) 0.0070(15) -0.0012(14)
C11 0.034(2) 0.033(2) 0.0341(19) 0.0063(16) 0.0158(17) 0.0096(16)
C12 0.0280(18) 0.0219(16) 0.0292(17) 0.0028(14) 0.0169(15) 0.0044(14)
C13 0.0266(19) 0.0329(19) 0.0312(18) -0.0035(16) 0.0156(16) 0.0034(15)
C14 0.0263(18) 0.0222(16) 0.0302(17) 0.0016(14) 0.0183(15) 0.0012(14)
N6 0.0355(19) 0.0320(18) 0.0338(17) -0.0080(15) 0.0115(16) -0.0020(14)
C15 0.029(2) 0.037(2) 0.040(2) -0.0012(17) 0.0163(18) 0.0003(16)
C16 0.030(2) 0.0228(17) 0.0315(18) 0.0015(15) 0.0054(16) -0.0037(15)
C17 0.037(2) 0.047(2) 0.036(2) 0.0080(18) 0.0204(19) 0.0156(19)
C18 0.030(2) 0.039(2) 0.0299(19) -0.0044(17) 0.0121(17) 0.0042(16)
C19 0.0274(19) 0.036(2) 0.0325(18) 0.0122(16) 0.0105(16) 0.0003(16)
C20 0.029(2) 0.039(2) 0.045(2) 0.0121(19) 0.0119(19) -0.0085(17)
C21 0.051(3) 0.0239(19) 0.040(2) 0.0032(17) 0.016(2) 0.0070(18)
C22 0.0250(18) 0.0264(18) 0.0265(17) 0.0084(14) 0.0101(15) 0.0034(14)
C23 0.051(3) 0.0219(18) 0.051(2) -0.0018(19) 0.018(2) -0.0057(19)
C24 0.031(2) 0.053(3) 0.040(2) 0.016(2) 0.0216(19) 0.0078(18)
C25 0.044(2) 0.042(2) 0.041(2) -0.0094(19) 0.017(2) 0.0069(19)
C26 0.044(2) 0.027(2) 0.046(2) 0.0054(18) 0.011(2) -0.0091(18)
C27 0.042(2) 0.0243(19) 0.044(2) -0.0074(17) 0.0111(19) -0.0009(17)
C28 0.040(2) 0.0196(18) 0.042(2) 0.0033(15) 0.0151(18) 0.0078(15)

loop_
_atom_type_symbol
_atom_type_description
_atom_type_scat_dispersion_real
_atom_type_scat_dispersion_imag
_atom_type_scat_source
C C 0.0033 0.0016 'International Tables Vol C Tables 4.2.6.8 and 6.1.1.4'
H H 0.0000 0.0000 'International Tables Vol C Tables 4.2.6.8 and 6.1.1.4'
N N 0.0061 0.0033 'International Tables Vol C Tables 4.2.6.8 and 6.1.1.4'
O O 0.0106 0.0060 'International Tables Vol C Tables 4.2.6.8 and 6.1.1.4'
Pb Pb -3.3944 10.1111 'International Tables Vol C Tables 4.2.6.8 and 6.1.1.4'

loop_
_geom_angle_atom_site_label_1
_geom_angle_atom_site_label_2
_geom_angle_atom_site_label_3
_geom_angle
_geom_angle_site_symmetry_1
_geom_angle_site_symmetry_3
_geom_angle_publ_flag
O2 Pb1 N2 78.62(8) . . ?
O2 Pb1 N3 91.60(9) . . ?
N2 Pb1 N3 63.38(8) . . ?
O2 Pb1 N5 75.82(9) . . ?
N2 Pb1 N5 87.92(9) . . ?
N3 Pb1 N5 150.64(9) . . ?
O2 Pb1 O6 89.09(8) . 2_755 ?
N2 Pb1 O6 160.88(8) . 2_755 ?
N3 Pb1 O6 132.31(8) . 2_755 ?
N5 Pb1 O6 74.79(8) . 2_755 ?
C6 N1 N4 128.2(3) . . ?
C11 N2 C22 117.4(3) . . ?
C11 N2 Pb1 122.6(2) . . ?
C22 N2 Pb1 119.3(2) . . ?
C2 C1 C10 119.6(3) . . ?
C2 C1 C6 121.7(3) . . ?
C10 C1 C6 118.8(3) . . ?
C7 O6 Pb1 132.0(2) . 2_755 ?
C15 N3 C5 118.4(3) . . ?
C15 N3 Pb1 121.9(2) . . ?
C5 N3 Pb1 118.9(2) . . ?
C21 C2 C1 119.7(3) . . ?
C18 C3 C21 119.9(4) . . ?
C4 O2 Pb1 102.92(19) . . ?
C4 N4 N1 116.1(3) . . ?
N4 C4 O2 117.6(3) . . ?
N4 C4 C10 122.6(3) . . ?
O2 C4 C10 119.8(3) . . ?
C7 N5 N6 117.3(3) . . ?
C7 N5 Pb1 120.5(2) . . ?
N6 N5 Pb1 113.7(2) . . ?
N3 C5 C16 122.5(3) . . ?
N3 C5 C22 118.6(3) . . ?
C16 C5 C22 119.0(3) . . ?
O1 C6 N1 120.5(3) . . ?
O1 C6 C1 123.9(3) . . ?
N1 C6 C1 115.6(3) . . ?
O6 C7 N5 120.6(3) . . ?
O6 C7 C14 119.0(3) . . ?
N5 C7 C14 120.4(3) . . ?
C9 C8 C14 120.3(3) . . ?
C8 C9 C23 120.0(4) . . ?
C18 C10 C1 119.3(3) . . ?
C18 C10 C4 122.1(3) . . ?
C1 C10 C4 118.5(3) . . ?
N2 C11 C17 123.9(4) . . ?
C28 C12 C14 120.1(3) . . ?
C28 C12 C13 120.3(3) . . ?
C14 C12 C13 119.6(3) . . ?
O3 C13 N6 121.4(3) . . ?
O3 C13 C12 125.0(3) . . ?
N6 C13 C12 113.6(3) . . ?
C8 C14 C12 119.2(3) . . ?
C8 C14 C7 120.7(3) . . ?
C12 C14 C7 120.1(3) . . ?
C13 N6 N5 129.1(3) . . ?
N3 C15 C25 123.3(4) . . ?
C27 C16 C5 117.1(3) . . ?
C27 C16 C26 123.2(3) . . ?
C5 C16 C26 119.7(3) . . ?
C24 C17 C11 118.7(4) . . ?
C3 C18 C10 120.8(4) . . ?
C22 C19 C24 117.3(3) . . ?
C22 C19 C20 120.1(3) . . ?
C24 C19 C20 122.6(3) . . ?
C26 C20 C19 121.3(4) . . ?
C2 C21 C3 120.5(4) . . ?
N2 C22 C19 122.6(3) . . ?
N2 C22 C5 118.4(3) . . ?
C19 C22 C5 119.1(3) . . ?
C28 C23 C9 120.8(4) . . ?
C17 C24 C19 120.1(4) . . ?
C27 C25 C15 118.3(4) . . ?
C20 C26 C16 120.8(4) . . ?
C25 C27 C16 120.5(4) . . ?
C23 C28 C12 119.7(3) . . ?

loop_
_geom_bond_atom_site_label_1
_geom_bond_atom_site_label_2
_geom_bond_distance
_geom_bond_site_symmetry_2
_geom_bond_publ_flag
Pb1 O2 2.361(2) . ?
Pb1 N2 2.598(3) . ?
Pb1 N3 2.620(3) . ?
Pb1 N5 2.689(3) . ?
Pb1 O6 2.757(2) 2_755 ?
N1 C6 1.337(4) . ?
N1 N4 1.396(4) . ?
N2 C11 1.334(4) . ?
N2 C22 1.363(4) . ?
C1 C2 1.401(5) . ?
C1 C10 1.402(4) . ?
C1 C6 1.457(4) . ?
O1 C6 1.258(4) . ?
O6 C7 1.290(4) . ?
O6 Pb1 2.757(2) 2_755 ?
N3 C15 1.331(4) . ?
N3 C5 1.345(4) . ?
C2 C21 1.380(5) . ?
C3 C18 1.367(5) . ?
C3 C21 1.394(5) . ?
O2 C4 1.314(4) . ?
N4 C4 1.311(4) . ?
O3 C13 1.233(4) . ?
C4 C10 1.458(4) . ?
N5 C7 1.310(5) . ?
N5 N6 1.397(4) . ?
C5 C16 1.413(4) . ?
C5 C22 1.451(4) . ?
C7 C14 1.471(4) . ?
C8 C9 1.379(5) . ?
C8 C14 1.391(5) . ?
C9 C23 1.381(6) . ?
C10 C18 1.395(5) . ?
C11 C17 1.394(5) . ?
C12 C28 1.392(4) . ?
C12 C14 1.396(4) . ?
C12 C13 1.463(5) . ?
C13 N6 1.356(4) . ?
C15 C25 1.396(5) . ?
C16 C27 1.399(5) . ?
C16 C26 1.442(5) . ?
C17 C24 1.356(6) . ?
C19 C22 1.405(5) . ?
C19 C24 1.411(5) . ?
C19 C20 1.433(5) . ?
C20 C26 1.336(6) . ?
C23 C28 1.372(5) . ?
C25 C27 1.366(6) . ?

loop_
_geom_torsion_atom_site_label_1
_geom_torsion_atom_site_label_2
_geom_torsion_atom_site_label_3
_geom_torsion_atom_site_label_4
_geom_torsion
_geom_torsion_site_symmetry_1
_geom_torsion_site_symmetry_2
_geom_torsion_site_symmetry_3
_geom_torsion_site_symmetry_4
_geom_torsion_publ_flag
O2 Pb1 N2 C11 -82.8(3) . . . . ?
N3 Pb1 N2 C11 179.6(3) . . . . ?
N5 Pb1 N2 C11 -6.8(3) . . . . ?
O6 Pb1 N2 C11 -31.9(4) 2_755 . . . ?
O2 Pb1 N2 C22 107.2(2) . . . . ?
N3 Pb1 N2 C22 9.5(2) . . . . ?
N5 Pb1 N2 C22 -176.9(2) . . . . ?
O6 Pb1 N2 C22 158.1(2) 2_755 . . . ?
O2 Pb1 N3 C15 103.8(3) . . . . ?
N2 Pb1 N3 C15 -179.8(3) . . . . ?
N5 Pb1 N3 C15 167.1(2) . . . . ?
O6 Pb1 N3 C15 13.6(3) 2_755 . . . ?
O2 Pb1 N3 C5 -87.1(2) . . . . ?
N2 Pb1 N3 C5 -10.7(2) . . . . ?
N5 Pb1 N3 C5 -23.8(3) . . . . ?
O6 Pb1 N3 C5 -177.3(2) 2_755 . . . ?
C10 C1 C2 C21 -0.1(5) . . . . ?
C6 C1 C2 C21 178.8(3) . . . . ?
N2 Pb1 O2 C4 -150.8(2) . . . . ?
N3 Pb1 O2 C4 -88.37(19) . . . . ?
N5 Pb1 O2 C4 118.5(2) . . . . ?
O6 Pb1 O2 C4 43.93(19) 2_755 . . . ?
C6 N1 N4 C4 3.5(5) . . . . ?
N1 N4 C4 O2 -175.1(3) . . . . ?
N1 N4 C4 C10 1.9(4) . . . . ?
Pb1 O2 C4 N4 34.6(3) . . . . ?
Pb1 O2 C4 C10 -142.4(2) . . . . ?
O2 Pb1 N5 C7 -158.1(3) . . . . ?
N2 Pb1 N5 C7 123.1(2) . . . . ?
N3 Pb1 N5 C7 134.9(2) . . . . ?
O6 Pb1 N5 C7 -65.1(2) 2_755 . . . ?
O2 Pb1 N5 N6 -11.0(2) . . . . ?
N2 Pb1 N5 N6 -89.8(2) . . . . ?
N3 Pb1 N5 N6 -78.1(3) . . . . ?
O6 Pb1 N5 N6 81.9(2) 2_755 . . . ?
C15 N3 C5 C16 0.9(5) . . . . ?
Pb1 N3 C5 C16 -168.5(2) . . . . ?
C15 N3 C5 C22 -179.2(3) . . . . ?
Pb1 N3 C5 C22 11.3(4) . . . . ?
N4 N1 C6 O1 178.4(3) . . . . ?
N4 N1 C6 C1 -3.5(5) . . . . ?
C2 C1 C6 O1 -2.6(5) . . . . ?
C10 C1 C6 O1 176.3(3) . . . . ?
C2 C1 C6 N1 179.4(3) . . . . ?
C10 C1 C6 N1 -1.7(4) . . . . ?
Pb1 O6 C7 N5 64.6(4) 2_755 . . . ?
Pb1 O6 C7 C14 -115.4(3) 2_755 . . . ?
N6 N5 C7 O6 -179.3(3) . . . . ?
Pb1 N5 C7 O6 -33.3(4) . . . . ?
N6 N5 C7 C14 0.7(5) . . . . ?
Pb1 N5 C7 C14 146.6(2) . . . . ?
C14 C8 C9 C23 0.3(6) . . . . ?
C2 C1 C10 C18 2.4(5) . . . . ?
C6 C1 C10 C18 -176.6(3) . . . . ?
C2 C1 C10 C4 -174.8(3) . . . . ?
C6 C1 C10 C4 6.3(4) . . . . ?
N4 C4 C10 C18 176.3(3) . . . . ?
O2 C4 C10 C18 -6.8(5) . . . . ?
N4 C4 C10 C1 -6.6(5) . . . . ?
O2 C4 C10 C1 170.3(3) . . . . ?
C22 N2 C11 C17 -0.2(5) . . . . ?
Pb1 N2 C11 C17 -170.4(3) . . . . ?
C28 C12 C13 O3 -2.1(5) . . . . ?
C14 C12 C13 O3 179.5(3) . . . . ?
C28 C12 C13 N6 179.1(3) . . . . ?
C14 C12 C13 N6 0.7(4) . . . . ?
C9 C8 C14 C12 -0.7(5) . . . . ?
C9 C8 C14 C7 178.2(3) . . . . ?
C28 C12 C14 C8 0.6(5) . . . . ?
C13 C12 C14 C8 179.0(3) . . . . ?
C28 C12 C14 C7 -178.3(3) . . . . ?
C13 C12 C14 C7 0.1(4) . . . . ?
O6 C7 C14 C8 0.2(5) . . . . ?
N5 C7 C14 C8 -179.8(3) . . . . ?
O6 C7 C14 C12 179.1(3) . . . . ?
N5 C7 C14 C12 -0.9(5) . . . . ?
O3 C13 N6 N5 -179.9(3) . . . . ?
C12 C13 N6 N5 -1.0(5) . . . . ?
C7 N5 N6 C13 0.3(5) . . . . ?
Pb1 N5 N6 C13 -147.9(3) . . . . ?
C5 N3 C15 C25 -1.4(5) . . . . ?
Pb1 N3 C15 C25 167.8(3) . . . . ?
N3 C5 C16 C27 0.5(5) . . . . ?
C22 C5 C16 C27 -179.3(3) . . . . ?
N3 C5 C16 C26 -177.4(3) . . . . ?
C22 C5 C16 C26 2.8(5) . . . . ?
N2 C11 C17 C24 -0.8(6) . . . . ?
C21 C3 C18 C10 0.2(6) . . . . ?
C1 C10 C18 C3 -2.5(5) . . . . ?
C4 C10 C18 C3 174.6(3) . . . . ?
C22 C19 C20 C26 1.5(6) . . . . ?
C24 C19 C20 C26 -176.6(4) . . . . ?
C1 C2 C21 C3 -2.1(6) . . . . ?
C18 C3 C21 C2 2.1(6) . . . . ?
C11 N2 C22 C19 1.4(5) . . . . ?
Pb1 N2 C22 C19 172.0(2) . . . . ?
C11 N2 C22 C5 -178.8(3) . . . . ?
Pb1 N2 C22 C5 -8.2(4) . . . . ?
C24 C19 C22 N2 -1.6(5) . . . . ?
C20 C19 C22 N2 -179.8(3) . . . . ?
C24 C19 C22 C5 178.6(3) . . . . ?
C20 C19 C22 C5 0.4(5) . . . . ?
N3 C5 C22 N2 -2.1(4) . . . . ?
C16 C5 C22 N2 177.7(3) . . . . ?
N3 C5 C22 C19 177.7(3) . . . . ?
C16 C5 C22 C19 -2.5(5) . . . . ?
C8 C9 C23 C28 0.0(6) . . . . ?
C11 C17 C24 C19 0.5(6) . . . . ?
C22 C19 C24 C17 0.6(5) . . . . ?
C20 C19 C24 C17 178.7(4) . . . . ?
N3 C15 C25 C27 0.3(6) . . . . ?
C19 C20 C26 C16 -1.2(6) . . . . ?
C27 C16 C26 C20 -178.7(4) . . . . ?
C5 C16 C26 C20 -1.0(6) . . . . ?
C15 C25 C27 C16 1.2(6) . . . . ?
C5 C16 C27 C25 -1.6(5) . . . . ?
C26 C16 C27 C25 176.2(4) . . . . ?
C9 C23 C28 C12 -0.1(6) . . . . ?
C14 C12 C28 C23 -0.3(5) . . . . ?
C13 C12 C28 C23 -178.6(3) . . . . ?
